data_2243044
loop_
_publ_author_name
'Kiran Kumar, Haruvegowda'
'Yathirajan, Hemmige S.'
'Sagar, Belakavadi K.'
'Foro, Sabine'
'Glidewell, Christopher'

_publ_section_title
;
 Six 1-aroyl-4-(4-methoxyphenyl)piperazines: similar molecular structures
 but different patterns of supramolecular assembly
;
_journal_coeditor_code ZL2757
_journal_issue 8
_journal_name_full 'Acta Crystallographica Section E'
_journal_page_first 1253
_journal_page_last 1260
_journal_paper_doi 10.1107/S2056989019010491
_journal_volume 75
_journal_year 2019
_chemical_formula_iupac 'C18 H19 Cl N2 O2'
_chemical_formula_moiety 'C18 H19 Cl N2 O2'
_chemical_formula_sum 'C18 H19 Cl N2 O2'
_chemical_formula_weight 330.80
_chemical_name_systematic
;
1-(2-Chlorobenzoyl)-4-(4-methoxyphenyl)piperazine
;
_space_group_crystal_system orthorhombic
_space_group_IT_number 61
_space_group_name_Hall '-P 2ac 2ab'
_space_group_name_H-M_alt 'P b c a'
_symmetry_space_group_name_Hall '-P 2ac 2ab'
_symmetry_space_group_name_H-M 'P b c a'
_atom_sites_solution_hydrogens geom
_audit_creation_method SHELXL-2014
_cell_angle_alpha 90
_cell_angle_beta 90
_cell_angle_gamma 90
_cell_formula_units_Z 8
_cell_length_a 13.0320(11)
_cell_length_b 13.2470(13)
_cell_length_c 19.258(2)
_cell_measurement_reflns_used 3642
_cell_measurement_temperature 293(2)
_cell_measurement_theta_max 27.813
_cell_measurement_theta_min 2.630
_cell_volume 3324.6(6)
_computing_cell_refinement
;
CrysAlis RED (Oxford Diffraction, 2009)
;
_computing_data_collection
;
CrysAlis CCD (Oxford Diffraction, 2009)
;
_computing_data_reduction
;
CrysAlis RED (Oxford Diffraction, 2009)
;
_computing_molecular_graphics
;
PLATON (Spek, 2009)
;
_computing_publication_material
;
SHELXL2014 (Sheldrick, 2015b) and PLATON (Spek, 2009)
;
_computing_structure_refinement
;
SHELXL2014 (Sheldrick, 2015b)
;
_computing_structure_solution
;
SHELXT (Sheldrick, 2015a)
;
_diffrn_ambient_temperature 293(2)
_diffrn_measured_fraction_theta_full 0.999
_diffrn_measured_fraction_theta_max 0.925
_diffrn_measurement_device_type
;
Oxford Diffraction Xcalibur diffractometer
with Sapphire CCD
;
_diffrn_measurement_method '\w scans'
_diffrn_radiation_monochromator graphite
_diffrn_radiation_type MoK\a
_diffrn_radiation_wavelength 0.71073
_diffrn_reflns_av_R_equivalents 0.0220
_diffrn_reflns_av_unetI/netI 0.0228
_diffrn_reflns_limit_h_max 17
_diffrn_reflns_limit_h_min -16
_diffrn_reflns_limit_k_max 17
_diffrn_reflns_limit_k_min -16
_diffrn_reflns_limit_l_max 25
_diffrn_reflns_limit_l_min -12
_diffrn_reflns_number 13862
_diffrn_reflns_theta_full 25.242
_diffrn_reflns_theta_max 27.813
_diffrn_reflns_theta_min 2.630
_diffrn_source 'Enhance (Mo) X-ray Source'
_diffrn_standards_decay_% 0
_diffrn_standards_interval_count 0
_diffrn_standards_interval_time 0
_diffrn_standards_number 0
_exptl_absorpt_coefficient_mu 0.241
_exptl_absorpt_correction_T_max 0.912
_exptl_absorpt_correction_T_min 0.862
_exptl_absorpt_correction_type multi-scan
_exptl_absorpt_process_details
;
(CrysAlis RED; Oxford Diffraction, 2009)
;
_exptl_crystal_colour yellow
_exptl_crystal_density_diffrn 1.322
_exptl_crystal_description block
_exptl_crystal_F_000 1392
_exptl_crystal_size_max 0.500
_exptl_crystal_size_mid 0.400
_exptl_crystal_size_min 0.380
_refine_diff_density_max 0.226
_refine_diff_density_min -0.447
_refine_ls_extinction_method none
_refine_ls_goodness_of_fit_ref 1.025
_refine_ls_hydrogen_treatment constr
_refine_ls_matrix_type full
_refine_ls_number_parameters 243
_refine_ls_number_reflns 3642
_refine_ls_number_restraints 26
_refine_ls_restrained_S_all 1.026
_refine_ls_R_factor_all 0.0812
_refine_ls_R_factor_gt 0.0477
_refine_ls_shift/su_max 0.000
_refine_ls_shift/su_mean 0.000
_refine_ls_structure_factor_coef Fsqd
_refine_ls_weighting_details 'w=1/[\s^2^(Fo^2^)+(0.0484P)^2^+1.4776P] where P=(Fo^2^+2Fc^2^)/3'
_refine_ls_weighting_scheme calc
_refine_ls_wR_factor_gt 0.1108
_refine_ls_wR_factor_ref 0.1270
_reflns_number_gt 2407
_reflns_number_total 3642
_reflns_threshold_expression 'I > 2\s(I)'
_cod_data_source_file zl2757sup1.cif
_cod_data_source_block III
_cod_database_code 2243044
_shelx_space_group_comment
;
The symmetry employed for this shelxl refinement is uniquely defined
by the following loop, which should always be used as a source of
symmetry information in preference to the above space-group names.
They are only intended as comments.
;
_shelx_estimated_absorpt_t_min 0.889
_shelx_estimated_absorpt_t_max 0.914
_shelxl_version_number 2.014

loop_
_space_group_symop_operation_xyz
'x, y, z'
'-x+1/2, -y, z+1/2'
'x+1/2, -y+1/2, -z'
'-x, y+1/2, -z+1/2'
'-x, -y, -z'
'x-1/2, y, -z-1/2'
'-x-1/2, y-1/2, z'
'x, -y-1/2, z-1/2'

loop_
_atom_site_type_symbol
_atom_site_label
_atom_site_fract_x
_atom_site_fract_y
_atom_site_fract_z
_atom_site_U_iso_or_equiv
_atom_site_adp_type
_atom_site_calc_flag
_atom_site_occupancy
_atom_site_disorder_assembly
_atom_site_disorder_group
N N1 0.68382(12) 0.28146(13) 0.41176(9) 0.0526(4) Uani d 1 . .
C C2 0.58246(16) 0.25886(18) 0.43972(13) 0.0642(6) Uani d 1 . .
H H2A 0.5883 0.2424 0.4886 0.077 Uiso calc 1 . .
H H2B 0.5542 0.2006 0.4160 0.077 Uiso calc 1 . .
C C3 0.51117(15) 0.34757(17) 0.43087(11) 0.0560(6) Uani d 1 . .
H H3A 0.4428 0.3292 0.4463 0.067 Uiso calc 1 . .
H H3B 0.5349 0.4035 0.4592 0.067 Uiso calc 1 . .
N N4 0.50753(11) 0.37844(12) 0.35839(8) 0.0447(4) Uani d 1 . .
C C5 0.60999(14) 0.40544(16) 0.33358(10) 0.0488(5) Uani d 1 . .
H H5A 0.6361 0.4619 0.3604 0.059 Uiso calc 1 . .
H H5B 0.6061 0.4261 0.2853 0.059 Uiso calc 1 . .
C C6 0.68172(15) 0.31756(17) 0.34028(11) 0.0539(5) Uani d 1 . .
H H6A 0.6595 0.2635 0.3098 0.065 Uiso calc 1 . .
H H6B 0.7502 0.3378 0.3263 0.065 Uiso calc 1 . .
C C17 0.76756(19) 0.26749(18) 0.45027(14) 0.0534(6) Uani d 0.942(2) A 1
O O17 0.76535(19) 0.2354(2) 0.50989(12) 0.0936(9) Uani d 0.942(2) A 1
C C11 0.86962(18) 0.29271(17) 0.41824(14) 0.0470(5) Uani d 0.942(2) A 1
C C12 0.9128(2) 0.38720(18) 0.42449(16) 0.0535(6) Uani d 0.942(2) A 1
Cl Cl12 0.84046(7) 0.48603(5) 0.46012(3) 0.0799(3) Uani d 0.942(2) A 1
C C13 1.0112(3) 0.4066(3) 0.4020(2) 0.0726(8) Uani d 0.942(2) A 1
H H13 1.0393 0.4707 0.4073 0.087 Uiso calc 0.942(2) A 1
C C14 1.0670(3) 0.3318(4) 0.3718(3) 0.0882(11) Uani d 0.942(2) A 1
H H14 1.1339 0.3446 0.3573 0.106 Uiso calc 0.942(2) A 1
C C15 1.0253(3) 0.2376(3) 0.36267(19) 0.0843(11) Uani d 0.942(2) A 1
H H15 1.0628 0.1871 0.3407 0.101 Uiso calc 0.942(2) A 1
C C16 0.9270(2) 0.2185(2) 0.38639(15) 0.0670(7) Uani d 0.942(2) A 1
H H16 0.8991 0.1544 0.3808 0.080 Uiso calc 0.942(2) A 1
C C37 0.773(2) 0.2975(19) 0.454(2) 0.0534(6) Uani d 0.058(2) A 2
O O37 0.777(3) 0.285(4) 0.517(2) 0.0936(9) Uani d 0.058(2) A 2
C C31 0.871(3) 0.3261(14) 0.418(2) 0.0470(5) Uani d 0.058(2) A 2
C C32 0.935(2) 0.2481(15) 0.3977(18) 0.0670(7) Uani d 0.058(2) A 2
Cl Cl32 0.8826(19) 0.1267(11) 0.4022(13) 0.162(10) Uani d 0.058(2) A 2
C C33 1.035(3) 0.264(3) 0.379(3) 0.0843(11) Uani d 0.058(2) A 2
H H33 1.0769 0.2102 0.3661 0.101 Uiso calc 0.058(2) A 2
C C34 1.073(3) 0.360(3) 0.381(5) 0.0882(11) Uani d 0.058(2) A 2
H H34 1.1407 0.3717 0.3675 0.106 Uiso calc 0.058(2) A 2
C C35 1.013(4) 0.439(3) 0.403(4) 0.0726(8) Uani d 0.058(2) A 2
H H35 1.0396 0.5039 0.4036 0.087 Uiso calc 0.058(2) A 2
C C36 0.913(3) 0.4206(16) 0.424(3) 0.0535(6) Uani d 0.058(2) A 2
H H36 0.8746 0.4729 0.4429 0.064 Uiso calc 0.058(2) A 2
C C41 0.42740(14) 0.44424(14) 0.33779(10) 0.0415(4) Uani d 1 . .
C C42 0.35531(15) 0.48382(16) 0.38335(11) 0.0523(5) Uani d 1 . .
H H42 0.3599 0.4687 0.4304 0.063 Uiso calc 1 . .
C C43 0.27626(15) 0.54574(17) 0.35992(11) 0.0547(5) Uani d 1 . .
H H43 0.2290 0.5716 0.3914 0.066 Uiso calc 1 . .
C C44 0.26749(14) 0.56901(15) 0.29086(10) 0.0469(5) Uani d 1 . .
C C45 0.33768(16) 0.52910(16) 0.24458(11) 0.0527(5) Uani d 1 . .
H H45 0.3323 0.5440 0.1975 0.063 Uiso calc 1 . .
C C46 0.41523(16) 0.46762(16) 0.26773(10) 0.0519(5) Uani d 1 . .
H H46 0.4611 0.4407 0.2357 0.062 Uiso calc 1 . .
O O44 0.19396(11) 0.62997(12) 0.26191(8) 0.0676(5) Uani d 1 . .
C C441 0.1267(2) 0.6808(2) 0.30737(15) 0.0838(8) Uani d 1 . .
H H41A 0.0850 0.7271 0.2814 0.126 Uiso calc 1 . .
H H41B 0.1658 0.7173 0.3413 0.126 Uiso calc 1 . .
H H41C 0.0834 0.6325 0.3303 0.126 Uiso calc 1 . .

loop_
_atom_site_aniso_label
_atom_site_aniso_U_11
_atom_site_aniso_U_22
_atom_site_aniso_U_33
_atom_site_aniso_U_12
_atom_site_aniso_U_13
_atom_site_aniso_U_23
N1 0.0402(9) 0.0602(11) 0.0574(10) 0.0018(8) -0.0043(8) 0.0178(9)
C2 0.0463(12) 0.0702(15) 0.0760(15) -0.0061(11) -0.0039(11) 0.0334(12)
C3 0.0438(11) 0.0697(14) 0.0546(12) -0.0020(10) 0.0042(9) 0.0198(11)
N4 0.0396(8) 0.0489(9) 0.0455(9) 0.0011(7) 0.0009(7) 0.0096(7)
C5 0.0410(10) 0.0582(12) 0.0472(11) 0.0023(10) 0.0022(8) 0.0129(9)
C6 0.0442(11) 0.0664(14) 0.0510(12) 0.0062(10) -0.0026(9) 0.0051(10)
C17 0.0481(12) 0.0511(14) 0.0610(14) 0.0011(12) -0.0065(10) 0.0135(12)
O17 0.0598(12) 0.147(2) 0.0735(12) -0.0024(16) -0.0080(9) 0.0564(16)
C11 0.0435(11) 0.0495(13) 0.0482(11) 0.0035(12) -0.0107(9) 0.0073(12)
C12 0.0615(13) 0.0566(15) 0.0424(11) -0.0085(15) -0.0129(10) 0.0079(13)
Cl12 0.1176(7) 0.0594(4) 0.0626(4) -0.0059(4) -0.0025(4) -0.0119(3)
C13 0.0680(16) 0.092(2) 0.0575(14) -0.0303(18) -0.0207(12) 0.024(2)
C14 0.0466(14) 0.143(3) 0.075(3) 0.000(2) -0.0060(14) 0.041(2)
C15 0.0634(17) 0.113(3) 0.076(3) 0.0371(19) 0.0043(16) 0.0098(19)
C16 0.0605(15) 0.0611(17) 0.0794(18) 0.0121(14) -0.0092(13) -0.0010(14)
C37 0.0481(12) 0.0511(14) 0.0610(14) 0.0011(12) -0.0065(10) 0.0135(12)
O37 0.0598(12) 0.147(2) 0.0735(12) -0.0024(16) -0.0080(9) 0.0564(16)
C31 0.0435(11) 0.0495(13) 0.0482(11) 0.0035(12) -0.0107(9) 0.0073(12)
C32 0.0605(15) 0.0611(17) 0.0794(18) 0.0121(14) -0.0092(13) -0.0010(14)
Cl32 0.22(2) 0.072(9) 0.19(2) 0.000(11) -0.011(17) -0.030(11)
C33 0.0634(17) 0.113(3) 0.076(3) 0.0371(19) 0.0043(16) 0.0098(19)
C34 0.0466(14) 0.143(3) 0.075(3) 0.000(2) -0.0060(14) 0.041(2)
C35 0.0680(16) 0.092(2) 0.0575(14) -0.0303(18) -0.0207(12) 0.024(2)
C36 0.0615(13) 0.0566(15) 0.0424(11) -0.0085(15) -0.0129(10) 0.0079(13)
C41 0.0383(9) 0.0408(10) 0.0454(10) -0.0011(8) 0.0000(8) 0.0008(8)
C42 0.0483(11) 0.0649(13) 0.0436(11) 0.0045(10) 0.0057(9) 0.0076(10)
C43 0.0422(11) 0.0633(14) 0.0586(13) 0.0070(10) 0.0122(9) 0.0011(10)
C44 0.0411(10) 0.0433(11) 0.0563(12) 0.0035(9) -0.0017(9) -0.0012(9)
C45 0.0588(12) 0.0577(12) 0.0417(10) 0.0126(11) -0.0039(9) -0.0020(9)
C46 0.0523(12) 0.0603(13) 0.0431(11) 0.0163(10) 0.0025(9) -0.0064(9)
O44 0.0592(9) 0.0722(10) 0.0715(10) 0.0277(8) -0.0029(8) 0.0013(8)
C441 0.0720(16) 0.0823(18) 0.097(2) 0.0365(15) 0.0069(15) 0.0016(16)

loop_
_atom_type_symbol
_atom_type_description
_atom_type_scat_dispersion_real
_atom_type_scat_dispersion_imag
_atom_type_scat_source
C C 0.0033 0.0016 'International Tables Vol C Tables 4.2.6.8 and 6.1.1.4'
H H 0.0000 0.0000 'International Tables Vol C Tables 4.2.6.8 and 6.1.1.4'
N N 0.0061 0.0033 'International Tables Vol C Tables 4.2.6.8 and 6.1.1.4'
O O 0.0106 0.0060 'International Tables Vol C Tables 4.2.6.8 and 6.1.1.4'
Cl Cl 0.1484 0.1585 'International Tables Vol C Tables 4.2.6.8 and 6.1.1.4'

loop_
_geom_angle_atom_site_label_1
_geom_angle_atom_site_label_2
_geom_angle_atom_site_label_3
_geom_angle
C17 N1 C2 120.55(18)
C37 N1 C2 123.8(13)
C17 N1 C6 125.92(18)
C37 N1 C6 120.1(13)
C2 N1 C6 113.53(16)
N1 C2 C3 110.89(17)
N1 C2 H2A 109.5
C3 C2 H2A 109.5
N1 C2 H2B 109.5
C3 C2 H2B 109.5
H2A C2 H2B 108.0
N4 C3 C2 110.33(18)
N4 C3 H3A 109.6
C2 C3 H3A 109.6
N4 C3 H3B 109.6
C2 C3 H3B 109.6
H3A C3 H3B 108.1
C41 N4 C3 117.74(15)
C41 N4 C5 115.52(14)
C3 N4 C5 110.63(15)
N4 C5 C6 110.57(17)
N4 C5 H5A 109.5
C6 C5 H5A 109.5
N4 C5 H5B 109.5
C6 C5 H5B 109.5
H5A C5 H5B 108.1
N1 C6 C5 110.36(17)
N1 C6 H6A 109.6
C5 C6 H6A 109.6
N1 C6 H6B 109.6
C5 C6 H6B 109.6
H6A C6 H6B 108.1
O17 C17 N1 123.4(2)
O17 C17 C11 118.9(2)
N1 C17 C11 117.7(2)
C12 C11 C16 117.7(2)
C12 C11 C17 121.8(2)
C16 C11 C17 120.2(2)
C13 C12 C11 121.5(3)
C13 C12 Cl12 119.0(2)
C11 C12 Cl12 119.53(19)
C14 C13 C12 119.8(3)
C14 C13 H13 120.1
C12 C13 H13 120.1
C13 C14 C15 120.4(3)
C13 C14 H14 119.8
C15 C14 H14 119.8
C14 C15 C16 119.4(3)
C14 C15 H15 120.3
C16 C15 H15 120.3
C11 C16 C15 121.2(3)
C11 C16 H16 119.4
C15 C16 H16 119.4
O37 C37 N1 125(3)
O37 C37 C31 116.5(17)
N1 C37 C31 118(3)
C36 C31 C32 117.9(11)
C36 C31 C37 122.0(14)
C32 C31 C37 116.9(12)
C33 C32 C31 122.1(11)
C33 C32 Cl32 121.7(12)
C31 C32 Cl32 116.1(11)
C34 C33 C32 118.9(13)
C34 C33 H33 120.6
C32 C33 H33 120.6
C33 C34 C35 120.7(13)
C33 C34 H34 119.7
C35 C34 H34 119.7
C34 C35 C36 119.6(13)
C34 C35 H35 120.2
C36 C35 H35 120.2
C31 C36 C35 120.5(13)
C31 C36 H36 119.8
C35 C36 H36 119.8
C42 C41 C46 116.81(17)
C42 C41 N4 123.64(17)
C46 C41 N4 119.46(16)
C41 C42 C43 121.23(19)
C41 C42 H42 119.4
C43 C42 H42 119.4
C44 C43 C42 120.60(18)
C44 C43 H43 119.7
C42 C43 H43 119.7
C43 C44 O44 125.84(18)
C43 C44 C45 118.99(18)
O44 C44 C45 115.18(18)
C46 C45 C44 120.32(19)
C46 C45 H45 119.8
C44 C45 H45 119.8
C45 C46 C41 122.02(18)
C45 C46 H46 119.0
C41 C46 H46 119.0
C44 O44 C441 117.58(18)
O44 C441 H41A 109.5
O44 C441 H41B 109.5
H41A C441 H41B 109.5
O44 C441 H41C 109.5
H41A C441 H41C 109.5
H41B C441 H41C 109.5

loop_
_geom_bond_atom_site_label_1
_geom_bond_atom_site_label_2
_geom_bond_distance
N1 C17 1.332(3)
N1 C37 1.43(4)
N1 C2 1.458(3)
N1 C6 1.458(3)
C2 C3 1.508(3)
C2 H2A 0.9700
C2 H2B 0.9700
C3 N4 1.455(2)
C3 H3A 0.9700
C3 H3B 0.9700
N4 C41 1.417(2)
N4 C5 1.463(2)
C5 C6 1.499(3)
C5 H5A 0.9700
C5 H5B 0.9700
C6 H6A 0.9700
C6 H6B 0.9700
C17 O17 1.225(3)
C17 C11 1.504(3)
C11 C12 1.378(3)
C11 C16 1.379(3)
C12 C13 1.378(4)
C12 Cl12 1.753(3)
C13 C14 1.359(4)
C13 H13 0.9300
C14 C15 1.373(5)
C14 H14 0.9300
C15 C16 1.384(4)
C15 H15 0.9300
C16 H16 0.9300
C37 O37 1.222(10)
C37 C31 1.508(9)
C31 C36 1.372(10)
C31 C32 1.381(9)
C32 C33 1.371(10)
C32 Cl32 1.749(10)
C33 C34 1.362(10)
C33 H33 0.9300
C34 C35 1.372(11)
C34 H34 0.9300
C35 C36 1.385(10)
C35 H35 0.9300
C36 H36 0.9300
C41 C42 1.388(3)
C41 C46 1.393(3)
C42 C43 1.392(3)
C42 H42 0.9300
C43 C44 1.370(3)
C43 H43 0.9300
C44 O44 1.372(2)
C44 C45 1.382(3)
C45 C46 1.372(3)
C45 H45 0.9300
C46 H46 0.9300
O44 C441 1.410(3)
C441 H41A 0.9600
C441 H41B 0.9600
C441 H41C 0.9600

loop_
_geom_hbond_atom_site_label_D
_geom_hbond_atom_site_label_H
_geom_hbond_atom_site_label_A
_geom_hbond_site_symmetry_A
_geom_hbond_distance_DH
_geom_hbond_distance_HA
_geom_hbond_distance_DA
_geom_hbond_angle_DHA
_geom_hbond_publ_flag
C3 H3A O17 3_456 0.97 2.61 3.574(3) 175 no
C2 H2A Cg1 3_456 0.97 2.84 3.648(3) 142 no
C15 H15 Cg2 7_755 0.93 2.72 3.610(4) 161 no

loop_
_geom_torsion_atom_site_label_1
_geom_torsion_atom_site_label_2
_geom_torsion_atom_site_label_3
_geom_torsion_atom_site_label_4
_geom_torsion
C17 N1 C2 C3 127.9(2)
C37 N1 C2 C3 108.7(12)
C6 N1 C2 C3 -52.9(3)
N1 C2 C3 N4 54.7(3)
C2 C3 N4 C41 165.51(16)
C2 C3 N4 C5 -58.6(2)
C41 N4 C5 C6 -163.56(16)
C3 N4 C5 C6 59.5(2)
C17 N1 C6 C5 -127.5(2)
C37 N1 C6 C5 -109.0(12)
C2 N1 C6 C5 53.4(2)
N4 C5 C6 N1 -55.8(2)
C37 N1 C17 O17 107(5)
C2 N1 C17 O17 0.2(4)
C6 N1 C17 O17 -178.8(2)
C37 N1 C17 C11 -73(5)
C2 N1 C17 C11 -179.8(2)
C6 N1 C17 C11 1.2(3)
O17 C17 C11 C12 -89.1(3)
N1 C17 C11 C12 90.9(3)
O17 C17 C11 C16 85.4(3)
N1 C17 C11 C16 -94.6(3)
C16 C11 C12 C13 -2.1(4)
C17 C11 C12 C13 172.5(3)
C16 C11 C12 Cl12 176.4(2)
C17 C11 C12 Cl12 -8.9(3)
C11 C12 C13 C14 1.0(5)
Cl12 C12 C13 C14 -177.5(3)
C12 C13 C14 C15 1.1(5)
C13 C14 C15 C16 -2.1(5)
C12 C11 C16 C15 1.2(4)
C17 C11 C16 C15 -173.6(3)
C14 C15 C16 C11 0.9(4)
C17 N1 C37 O37 -76(5)
C2 N1 C37 O37 7(3)
C6 N1 C37 O37 168(2)
C17 N1 C37 C31 99(5)
C2 N1 C37 C31 -176.6(10)
C6 N1 C37 C31 -16(2)
O37 C37 C31 C36 -73(4)
N1 C37 C31 C36 110(3)
O37 C37 C31 C32 86(3)
N1 C37 C31 C32 -90(3)
C36 C31 C32 C33 -5(2)
C37 C31 C32 C33 -165(3)
C36 C31 C32 Cl32 171(3)
C37 C31 C32 Cl32 11(4)
C31 C32 C33 C34 0(3)
Cl32 C32 C33 C34 -176(4)
C32 C33 C34 C35 2(6)
C33 C34 C35 C36 1(8)
C32 C31 C36 C35 8(5)
C37 C31 C36 C35 167(5)
C34 C35 C36 C31 -6(8)
C3 N4 C41 C42 2.8(3)
C5 N4 C41 C42 -131.0(2)
C3 N4 C41 C46 -173.72(19)
C5 N4 C41 C46 52.5(2)
C46 C41 C42 C43 -1.4(3)
N4 C41 C42 C43 -178.03(18)
C41 C42 C43 C44 0.2(3)
C42 C43 C44 O44 -179.13(19)
C42 C43 C44 C45 0.7(3)
C43 C44 C45 C46 -0.4(3)
O44 C44 C45 C46 179.50(19)
C44 C45 C46 C41 -0.9(3)
C42 C41 C46 C45 1.8(3)
N4 C41 C46 C45 178.55(19)
C43 C44 O44 C441 6.1(3)
C45 C44 O44 C441 -173.8(2)

_cod_database_fobs_code 2243044
